data_4350216
loop_
_publ_author_name
'Yamada, Koichi'
'Tanaka, Hirokazu'
'Yagishita, Sadahiro'
'Adachi, Keiichi'
'Uemura, Takashi'
'Kitagawa, Susumu'
'Kawata, Satoshi'

_publ_section_title
;
 Stepwise guest adsorption with large hysteresis in a coordination polymer
 {[Cu(bhnq)(THF)2](THF)}n constructed from a flexible hingelike ligand.
;
_journal_issue 11
_journal_name_full 'Inorganic chemistry'
_journal_page_first 4322
_journal_page_last 4324
_journal_paper_doi 10.1021/ic060046e
_journal_volume 45
_journal_year 2006
_chemical_formula_sum 'C26 H22 Cu N2 O8'
_chemical_formula_weight 554.01
_space_group_IT_number 15
_space_group_name_Hall '-C 2yc'
_space_group_name_H-M_alt 'C 1 2/c 1'
_symmetry_cell_setting monoclinic
_symmetry_Int_Tables_number 15
_symmetry_space_group_name_Hall '-C 2yc'
_symmetry_space_group_name_H-M 'C 1 2/c 1'
_atom_sites_solution_hydrogens geom
_atom_sites_solution_primary direct
_atom_sites_solution_secondary difmap
_audit_creation_method SHELXL-97
_cell_angle_alpha 90.00
_cell_angle_beta 97.763(2)
_cell_angle_gamma 90.00
_cell_formula_units_Z 4
_cell_length_a 15.4329(7)
_cell_length_b 9.9712(4)
_cell_length_c 15.4584(6)
_cell_measurement_reflns_used 7397
_cell_measurement_temperature 200(2)
_cell_measurement_theta_max 27.5
_cell_measurement_theta_min 2.7
_cell_volume 2357.01(17)
_computing_structure_refinement 'SHELXL-97 (Sheldrick, 1997)'
_computing_structure_solution 'SHELXS-97 (Sheldrick, 1990)'
_diffrn_ambient_temperature 200(2)
_diffrn_detector_area_resol_mean 10.00
_diffrn_measured_fraction_theta_full 1.000
_diffrn_measured_fraction_theta_max 1.000
_diffrn_measurement_device_type 'Rigaku RAXIS-RAPID'
_diffrn_measurement_method \w
_diffrn_radiation_monochromator graphite
_diffrn_radiation_source 'fine-focus sealed tube'
_diffrn_radiation_type MoK\a
_diffrn_radiation_wavelength 0.71069
_diffrn_reflns_av_R_equivalents 0.0463
_diffrn_reflns_av_sigmaI/netI 0.0600
_diffrn_reflns_limit_h_max 20
_diffrn_reflns_limit_h_min 0
_diffrn_reflns_limit_k_max 12
_diffrn_reflns_limit_k_min 0
_diffrn_reflns_limit_l_max 19
_diffrn_reflns_limit_l_min -20
_diffrn_reflns_number 11155
_diffrn_reflns_theta_full 27.48
_diffrn_reflns_theta_max 27.48
_diffrn_reflns_theta_min 2.44
_exptl_absorpt_coefficient_mu 0.983
_exptl_absorpt_correction_T_max 0.952
_exptl_absorpt_correction_T_min 0.790
_exptl_absorpt_correction_type multi-scan
_exptl_absorpt_process_details
;
Higashi, T. (1995). Program for Absorption Correction.
Rigaku Corporation, Tokyo, Japan.
;
_exptl_crystal_colour red
_exptl_crystal_density_diffrn 1.561
_exptl_crystal_density_method 'not measured'
_exptl_crystal_description platelet
_exptl_crystal_F_000 1140
_exptl_crystal_size_max 0.30
_exptl_crystal_size_mid 0.20
_exptl_crystal_size_min 0.05
_refine_diff_density_max 0.558
_refine_diff_density_min -0.546
_refine_diff_density_rms 0.092
_refine_ls_extinction_method none
_refine_ls_goodness_of_fit_ref 1.005
_refine_ls_hydrogen_treatment mixed
_refine_ls_matrix_type full
_refine_ls_number_parameters 185
_refine_ls_number_reflns 2691
_refine_ls_number_restraints 0
_refine_ls_restrained_S_all 1.005
_refine_ls_R_factor_all 0.0652
_refine_ls_R_factor_gt 0.0429
_refine_ls_shift/su_max 0.000
_refine_ls_shift/su_mean 0.000
_refine_ls_structure_factor_coef Fsqd
_refine_ls_weighting_details 'calc w=1/[\s^2^(Fo^2^)+(0.0690P)^2^+0.0000P] where P=(Fo^2^+2Fc^2^)/3'
_refine_ls_weighting_scheme calc
_refine_ls_wR_factor_gt 0.1136
_refine_ls_wR_factor_ref 0.1190
_reflns_number_gt 1939
_reflns_number_total 2691
_reflns_threshold_expression >2sigma(I)
_cod_data_source_file ic060046esi20060110_041758.cif
_cod_data_source_block Cu(bhnq)(dmf)2
_cod_database_code 4350216

loop_
_symmetry_equiv_pos_as_xyz
'x, y, z'
'-x, y, -z+1/2'
'x+1/2, y+1/2, z'
'-x+1/2, y+1/2, -z+1/2'
'-x, -y, -z'
'x, -y, z-1/2'
'-x+1/2, -y+1/2, -z'
'x+1/2, -y+1/2, z-1/2'

loop_
_atom_site_label
_atom_site_type_symbol
_atom_site_fract_x
_atom_site_fract_y
_atom_site_fract_z
_atom_site_U_iso_or_equiv
_atom_site_adp_type
_atom_site_occupancy
_atom_site_symmetry_multiplicity
_atom_site_calc_flag
_atom_site_refinement_flags
Cu1 Cu 0.5000 0.5000 0.5000 0.01946(15) Uani 1 2 d S
O1 O 0.48516(12) 0.5744(2) 0.61265(11) 0.0212(4) Uani 1 1 d .
O2 O 0.63877(13) 0.5814(2) 0.54958(12) 0.0275(5) Uani 1 1 d .
O3 O 0.61002(15) 0.8451(2) 0.84501(13) 0.0330(5) Uani 1 1 d .
O4 O 0.47145(14) 0.6794(2) 0.44313(13) 0.0297(5) Uani 1 1 d .
N1 N 0.3940(2) 0.8710(3) 0.42810(19) 0.0498(9) Uani 1 1 d .
C1 C 0.54798(17) 0.6438(3) 0.65404(16) 0.0173(5) Uani 1 1 d .
C2 C 0.63294(18) 0.6450(3) 0.61607(17) 0.0191(6) Uani 1 1 d .
C3 C 0.70788(17) 0.7217(3) 0.66084(17) 0.0199(6) Uani 1 1 d .
C4 C 0.7852(2) 0.7313(3) 0.6241(2) 0.0267(7) Uani 1 1 d .
C5 C 0.8537(2) 0.8057(4) 0.6646(2) 0.0339(8) Uani 1 1 d .
C6 C 0.8467(2) 0.8673(4) 0.7432(2) 0.0372(8) Uani 1 1 d .
C7 C 0.7705(2) 0.8591(4) 0.7807(2) 0.0324(7) Uani 1 1 d .
C8 C 0.69933(18) 0.7867(3) 0.73884(18) 0.0206(6) Uani 1 1 d .
C9 C 0.61519(18) 0.7835(3) 0.77680(17) 0.0211(6) Uani 1 1 d .
C10 C 0.54169(16) 0.7109(3) 0.73121(16) 0.0160(5) Uani 1 1 d .
C11 C 0.4147(2) 0.7540(4) 0.4639(2) 0.0370(8) Uani 1 1 d .
C12 C 0.4370(4) 0.9219(5) 0.3566(4) 0.0736(15) Uani 1 1 d .
C13 C 0.3210(5) 0.9476(6) 0.4530(3) 0.108(3) Uani 1 1 d .
H1 H 0.792(2) 0.699(4) 0.582(2) 0.038 Uiso 1 1 d .
H2 H 0.896(2) 0.811(4) 0.637(2) 0.038 Uiso 1 1 d .
H3 H 0.888(3) 0.894(4) 0.766(2) 0.038 Uiso 1 1 d .
H4 H 0.762(2) 0.889(4) 0.833(2) 0.038 Uiso 1 1 d .
H5 H 0.389(2) 0.729(4) 0.508(2) 0.038 Uiso 1 1 d .
H6 H 0.3971 0.9739 0.3183 0.038 Uiso 1 1 d .
H7 H 0.4854 0.9771 0.3796 0.038 Uiso 1 1 d .
H8 H 0.4579 0.8493 0.3255 0.038 Uiso 1 1 d .
H9 H 0.3049 0.9138 0.5060 0.038 Uiso 1 1 d .
H10 H 0.3373 1.0397 0.4610 0.038 Uiso 1 1 d .
H11 H 0.2721 0.9418 0.4084 0.038 Uiso 1 1 d .

loop_
_atom_site_aniso_label
_atom_site_aniso_U_11
_atom_site_aniso_U_22
_atom_site_aniso_U_33
_atom_site_aniso_U_23
_atom_site_aniso_U_13
_atom_site_aniso_U_12
Cu1 0.0237(3) 0.0190(2) 0.0159(2) -0.0021(2) 0.00343(16) 0.0003(2)
O1 0.0209(10) 0.0262(11) 0.0165(8) -0.0062(8) 0.0030(7) -0.0027(9)
O2 0.0258(11) 0.0372(13) 0.0208(10) -0.0089(9) 0.0074(8) -0.0025(10)
O3 0.0375(13) 0.0377(14) 0.0258(11) -0.0159(10) 0.0107(9) -0.0112(10)
O4 0.0361(12) 0.0254(11) 0.0296(11) 0.0057(9) 0.0111(9) 0.0110(10)
N1 0.080(2) 0.0367(17) 0.0331(15) 0.0060(14) 0.0090(16) 0.0313(17)
C1 0.0195(13) 0.0172(13) 0.0158(12) 0.0033(10) 0.0044(10) 0.0016(11)
C2 0.0191(13) 0.0217(14) 0.0166(12) 0.0014(11) 0.0031(10) 0.0016(11)
C3 0.0194(13) 0.0201(14) 0.0205(13) 0.0013(11) 0.0040(11) 0.0000(11)
C4 0.0255(15) 0.0316(17) 0.0240(14) -0.0009(13) 0.0068(12) 0.0002(13)
C5 0.0262(16) 0.0352(19) 0.0430(19) 0.0005(15) 0.0150(14) -0.0058(15)
C6 0.0255(17) 0.041(2) 0.045(2) -0.0119(17) 0.0029(15) -0.0144(16)
C7 0.0316(17) 0.0327(18) 0.0333(17) -0.0104(15) 0.0066(14) -0.0087(15)
C8 0.0219(13) 0.0178(14) 0.0222(13) 0.0003(11) 0.0041(11) -0.0014(11)
C9 0.0271(14) 0.0201(14) 0.0165(12) -0.0006(11) 0.0051(11) -0.0017(12)
C10 0.0182(13) 0.0168(13) 0.0136(11) 0.0030(10) 0.0039(10) -0.0008(11)
C11 0.048(2) 0.040(2) 0.0235(15) 0.0057(15) 0.0077(15) 0.0160(17)
C12 0.095(4) 0.039(3) 0.090(4) 0.028(3) 0.027(3) 0.019(3)
C13 0.171(7) 0.103(5) 0.054(3) 0.026(3) 0.034(3) 0.109(5)

loop_
_atom_type_symbol
_atom_type_description
_atom_type_scat_dispersion_real
_atom_type_scat_dispersion_imag
_atom_type_scat_source
Cu Cu 0.3201 1.2651 'International Tables Vol C Tables 4.2.6.8 and 6.1.1.4'
O O 0.0106 0.0060 'International Tables Vol C Tables 4.2.6.8 and 6.1.1.4'
N N 0.0061 0.0033 'International Tables Vol C Tables 4.2.6.8 and 6.1.1.4'
C C 0.0033 0.0016 'International Tables Vol C Tables 4.2.6.8 and 6.1.1.4'
H H 0.0000 0.0000 'International Tables Vol C Tables 4.2.6.8 and 6.1.1.4'

loop_
_geom_angle_atom_site_label_1
_geom_angle_atom_site_label_2
_geom_angle_atom_site_label_3
_geom_angle
_geom_angle_site_symmetry_1
_geom_angle_site_symmetry_3
O1 Cu1 O1 180.0 5_666 .
O1 Cu1 O4 90.39(9) 5_666 5_666
O1 Cu1 O4 89.61(9) . 5_666
O1 Cu1 O4 89.61(9) 5_666 .
O1 Cu1 O4 90.39(9) . .
O4 Cu1 O4 180.0 5_666 .
O1 Cu1 O2 102.42(7) 5_666 .
O1 Cu1 O2 77.58(7) . .
O4 Cu1 O2 91.65(9) 5_666 .
O4 Cu1 O2 88.35(9) . .
O1 Cu1 O2 77.58(7) 5_666 5_666
O1 Cu1 O2 102.42(7) . 5_666
O4 Cu1 O2 88.35(9) 5_666 5_666
O4 Cu1 O2 91.65(9) . 5_666
O2 Cu1 O2 180.0 . 5_666
C1 O1 Cu1 118.70(17) . .
C2 O2 Cu1 106.84(17) . .
C11 O4 Cu1 123.1(2) . .
C11 N1 C12 121.3(3) . .
C11 N1 C13 120.5(4) . .
C12 N1 C13 117.9(4) . .
O1 C1 C10 123.5(2) . .
O1 C1 C2 116.5(2) . .
C10 C1 C2 119.9(2) . .
O2 C2 C3 121.4(2) . .
O2 C2 C1 119.4(2) . .
C3 C2 C1 119.3(2) . .
C8 C3 C4 120.6(3) . .
C8 C3 C2 119.2(2) . .
C4 C3 C2 120.3(3) . .
C5 C4 C3 120.1(3) . .
C5 C4 H1 116(3) . .
C3 C4 H1 124(3) . .
C4 C5 C6 119.7(3) . .
C4 C5 H2 115(3) . .
C6 C5 H2 126(3) . .
C5 C6 C7 121.0(3) . .
C5 C6 H3 114(3) . .
C7 C6 H3 124(3) . .
C6 C7 C8 119.8(3) . .
C6 C7 H4 127(2) . .
C8 C7 H4 113(2) . .
C3 C8 C7 118.8(3) . .
C3 C8 C9 121.3(2) . .
C7 C8 C9 119.9(3) . .
O3 C9 C10 122.0(3) . .
O3 C9 C8 119.0(2) . .
C10 C9 C8 119.0(2) . .
C1 C10 C9 121.4(2) . .
C1 C10 C10 120.3(2) . 2_656
C9 C10 C10 118.3(2) . 2_656
O4 C11 N1 124.9(3) . .
O4 C11 H5 117(2) . .
N1 C11 H5 118(3) . .
N1 C12 H6 109.9(5) . .
N1 C12 H7 109.4(5) . .
H6 C12 H7 109.0(4) . .
N1 C12 H8 109.9(4) . .
H6 C12 H8 109.6(6) . .
H7 C12 H8 109.0(5) . .
N1 C13 H9 110.1(4) . .
N1 C13 H10 109.7(7) . .
H9 C13 H10 109.0(5) . .
N1 C13 H11 110.0(5) . .
H9 C13 H11 109.2(8) . .
H10 C13 H11 108.7(4) . .

loop_
_geom_bond_atom_site_label_1
_geom_bond_atom_site_label_2
_geom_bond_distance
_geom_bond_site_symmetry_2
Cu1 O1 1.9346(18) 5_666
Cu1 O1 1.9346(18) .
Cu1 O4 2.016(2) 5_666
Cu1 O4 2.016(2) .
Cu1 O2 2.322(2) .
Cu1 O2 2.322(2) 5_666
O1 C1 1.289(3) .
O2 C2 1.221(3) .
O3 C9 1.232(3) .
O4 C11 1.224(4) .
N1 C11 1.313(4) .
N1 C12 1.455(6) .
N1 C13 1.455(6) .
C1 C10 1.382(4) .
C1 C2 1.507(4) .
C2 C3 1.478(4) .
C3 C8 1.391(4) .
C3 C4 1.392(4) .
C4 C5 1.372(5) .
C4 H1 0.75(4) .
C5 C6 1.379(5) .
C5 H2 0.83(4) .
C6 C7 1.382(5) .
C6 H3 0.74(4) .
C7 C8 1.397(4) .
C7 H4 0.89(4) .
C8 C9 1.496(4) .
C9 C10 1.446(4) .
C10 C10 1.482(5) 2_656
C11 H5 0.87(4) .
C12 H6 0.949(5) .
C12 H7 0.956(6) .
C12 H8 0.949(5) .
C13 H9 0.950(6) .
C13 H10 0.956(7) .
C13 H11 0.953(7) .

loop_
_geom_torsion_atom_site_label_1
_geom_torsion_atom_site_label_2
_geom_torsion_atom_site_label_3
_geom_torsion_atom_site_label_4
_geom_torsion
_geom_torsion_site_symmetry_1
_geom_torsion_site_symmetry_4
O1 Cu1 O1 C1 -12(30) 5_666 .
O4 Cu1 O1 C1 100.4(2) 5_666 .
O4 Cu1 O1 C1 -79.6(2) . .
O2 Cu1 O1 C1 8.61(19) . .
O2 Cu1 O1 C1 -171.39(19) 5_666 .
O1 Cu1 O2 C2 171.90(18) 5_666 .
O1 Cu1 O2 C2 -8.10(18) . .
O4 Cu1 O2 C2 -97.34(19) 5_666 .
O4 Cu1 O2 C2 82.66(19) . .
O2 Cu1 O2 C2 137(4) 5_666 .
O1 Cu1 O4 C11 140.8(3) 5_666 .
O1 Cu1 O4 C11 -39.2(3) . .
O4 Cu1 O4 C11 150(11) 5_666 .
O2 Cu1 O4 C11 -116.8(3) . .
O2 Cu1 O4 C11 63.2(3) 5_666 .
Cu1 O1 C1 C10 174.3(2) . .
Cu1 O1 C1 C2 -8.1(3) . .
Cu1 O2 C2 C3 -174.3(2) . .
Cu1 O2 C2 C1 6.6(3) . .
O1 C1 C2 O2 -0.3(4) . .
C10 C1 C2 O2 177.3(3) . .
O1 C1 C2 C3 -179.4(2) . .
C10 C1 C2 C3 -1.8(4) . .
O2 C2 C3 C8 -176.6(3) . .
C1 C2 C3 C8 2.5(4) . .
O2 C2 C3 C4 5.0(4) . .
C1 C2 C3 C4 -175.9(3) . .
C8 C3 C4 C5 -0.2(5) . .
C2 C3 C4 C5 178.2(3) . .
C3 C4 C5 C6 2.0(5) . .
C4 C5 C6 C7 -2.1(6) . .
C5 C6 C7 C8 0.3(6) . .
C4 C3 C8 C7 -1.6(4) . .
C2 C3 C8 C7 -179.9(3) . .
C4 C3 C8 C9 176.7(3) . .
C2 C3 C8 C9 -1.7(4) . .
C6 C7 C8 C3 1.5(5) . .
C6 C7 C8 C9 -176.8(3) . .
C3 C8 C9 O3 -178.3(3) . .
C7 C8 C9 O3 -0.1(4) . .
C3 C8 C9 C10 0.1(4) . .
C7 C8 C9 C10 178.4(3) . .
O1 C1 C10 C9 177.7(3) . .
C2 C1 C10 C9 0.3(4) . .
O1 C1 C10 C10 -2.9(4) . 2_656
C2 C1 C10 C10 179.7(2) . 2_656
O3 C9 C10 C1 179.0(3) . .
C8 C9 C10 C1 0.6(4) . .
O3 C9 C10 C10 -0.4(4) . 2_656
C8 C9 C10 C10 -178.8(2) . 2_656
Cu1 O4 C11 N1 -179.6(3) . .
C12 N1 C11 O4 1.6(7) . .
C13 N1 C11 O4 175.3(5) . .
